data_8105378
loop_
_publ_author_name
'Li, Li'

_publ_section_title
;
 Crystal structure of
 bis[3-methoxy-N-(1-(pyrazin-2-yl)ethylidene)benzohydrazonato-\k3
 O,N,N&#x2032;]nickel(II), C28H26N8O4Ni
;
_journal_issue 5
_journal_name_full 'Zeitschrift f\"ur Kristallographie - New Crystal Structures'
_journal_page_first 1063
_journal_page_last 1064
_journal_paper_doi 10.1515/ncrs-2020-0170
_journal_volume 235
_journal_year 2020
_chemical_formula_sum 'C28 H26 N8 Ni O4'
_chemical_formula_weight 597.28
_space_group_crystal_system orthorhombic
_space_group_IT_number 60
_space_group_name_Hall '-P 2n 2ab'
_space_group_name_H-M_alt 'P b c n'
_atom_sites_solution_hydrogens geom
_audit_creation_method SHELXL-2014/7
_cell_angle_alpha 90
_cell_angle_beta 90
_cell_angle_gamma 90
_cell_formula_units_Z 4
_cell_length_a 11.675(9)
_cell_length_b 9.884(8)
_cell_length_c 23.225(17)
_cell_measurement_reflns_used 1570
_cell_measurement_temperature 296(2)
_cell_measurement_theta_max 21.78
_cell_measurement_theta_min 2.70
_cell_volume 2680(4)
_computing_cell_refinement 'Bruker SAINT'
_computing_data_collection 'Bruker APEX2'
_computing_data_reduction 'Bruker SAINT'
_computing_molecular_graphics 'Bruker SHELXTL'
_computing_publication_material 'Bruker SHELXTL'
_computing_structure_refinement 'SHELXL-2014/7 (Sheldrick, 2014)'
_computing_structure_solution 'SHELXS-97 (Sheldrick, 2008)'
_diffrn_ambient_temperature 296(2)
_diffrn_measured_fraction_theta_full 1.000
_diffrn_measured_fraction_theta_max 1.000
_diffrn_measurement_device_type 'Bruker APEX-II CCD'
_diffrn_measurement_method '\f and \w scans'
_diffrn_radiation_type MoK\a
_diffrn_radiation_wavelength 0.71073
_diffrn_reflns_av_R_equivalents 0.0775
_diffrn_reflns_av_unetI/netI 0.0722
_diffrn_reflns_Laue_measured_fraction_full 1.000
_diffrn_reflns_Laue_measured_fraction_max 1.000
_diffrn_reflns_limit_h_max 13
_diffrn_reflns_limit_h_min -12
_diffrn_reflns_limit_k_max 7
_diffrn_reflns_limit_k_min -11
_diffrn_reflns_limit_l_max 22
_diffrn_reflns_limit_l_min -27
_diffrn_reflns_number 12403
_diffrn_reflns_point_group_measured_fraction_full 1.000
_diffrn_reflns_point_group_measured_fraction_max 1.000
_diffrn_reflns_theta_full 24.989
_diffrn_reflns_theta_max 24.989
_diffrn_reflns_theta_min 1.754
_exptl_absorpt_coefficient_mu 0.775
_exptl_absorpt_correction_T_max 0.925
_exptl_absorpt_correction_T_min 0.900
_exptl_absorpt_correction_type multi-scan
_exptl_absorpt_process_details sadabs
_exptl_crystal_colour black
_exptl_crystal_density_diffrn 1.480
_exptl_crystal_description block
_exptl_crystal_F_000 1240
_exptl_crystal_size_max 0.140
_exptl_crystal_size_mid 0.120
_exptl_crystal_size_min 0.100
_refine_diff_density_max 0.386
_refine_diff_density_min -0.326
_refine_diff_density_rms 0.064
_refine_ls_extinction_coef .
_refine_ls_extinction_method none
_refine_ls_goodness_of_fit_ref 1.021
_refine_ls_hydrogen_treatment constr
_refine_ls_matrix_type full
_refine_ls_number_parameters 188
_refine_ls_number_reflns 2350
_refine_ls_number_restraints 0
_refine_ls_restrained_S_all 1.021
_refine_ls_R_factor_all 0.0853
_refine_ls_R_factor_gt 0.0495
_refine_ls_shift/su_max 0.000
_refine_ls_shift/su_mean 0.000
_refine_ls_structure_factor_coef Fsqd
_refine_ls_weighting_details 'w=1/[\s^2^(Fo^2^)+(0.0465P)^2^+2.3192P] where P=(Fo^2^+2Fc^2^)/3'
_refine_ls_weighting_scheme calc
_refine_ls_wR_factor_gt 0.1141
_refine_ls_wR_factor_ref 0.1329
_reflns_Friedel_coverage 0.000
_reflns_Friedel_fraction_full .
_reflns_Friedel_fraction_max .
_reflns_number_gt 1548
_reflns_number_total 2350
_reflns_threshold_expression 'I > 2\s(I)'
_cod_data_source_file suppl_ncrs-2020-0170_suppl.cif
_cod_data_source_block 1
_cod_database_code 8105378
_shelx_shelxl_version_number 2014/7
_shelx_space_group_comment
; 
The symmetry employed for this shelxl refinement is uniquely defined 
by the following loop, which should always be used as a source of 
symmetry information in preference to the above space-group names. 
They are only intended as comments. 
;
_shelx_estimated_absorpt_t_min 0.899
_shelx_estimated_absorpt_t_max 0.926

loop_
_space_group_symop_operation_xyz
'x, y, z'
'-x+1/2, -y+1/2, z+1/2'
'-x, y, -z+1/2'
'x+1/2, -y+1/2, -z'
'-x, -y, -z'
'x-1/2, y-1/2, -z-1/2'
'x, -y, z-1/2'
'-x-1/2, y-1/2, z'

loop_
_atom_site_label
_atom_site_type_symbol
_atom_site_fract_x
_atom_site_fract_y
_atom_site_fract_z
_atom_site_U_iso_or_equiv
_atom_site_adp_type
_atom_site_occupancy
_atom_site_site_symmetry_order
_atom_site_calc_flag
_atom_site_refinement_flags_posn
_atom_site_refinement_flags_adp
_atom_site_refinement_flags_occupancy
_atom_site_disorder_assembly
_atom_site_disorder_group
Ni1 Ni 0.5000 0.10103(8) 0.2500 0.0385(2) Uani 1 2 d S T P . .
O1 O 0.4855(2) 0.2411(3) 0.18343(11) 0.0443(7) Uani 1 1 d . . . . .
O2 O 0.1264(3) 0.3301(3) 0.00923(13) 0.0678(10) Uani 1 1 d . . . . .
N1 N 0.4385(3) -0.0470(3) 0.30800(13) 0.0430(8) Uani 1 1 d . . . . .
N2 N 0.3241(3) -0.2329(4) 0.37682(16) 0.0640(11) Uani 1 1 d . . . . .
N3 N 0.3356(3) 0.0996(3) 0.23360(12) 0.0379(8) Uani 1 1 d . . . . .
N4 N 0.2944(2) 0.1812(3) 0.19036(13) 0.0406(8) Uani 1 1 d . . . . .
C1 C 0.4941(4) -0.1253(5) 0.34492(18) 0.0542(11) Uani 1 1 d . . . . .
H1 H 0.5734 -0.1188 0.3476 0.065 Uiso 1 1 calc R U . . .
C2 C 0.4372(4) -0.2155(5) 0.3792(2) 0.0656(14) Uani 1 1 d . . . . .
H2 H 0.4792 -0.2669 0.4052 0.079 Uiso 1 1 calc R U . . .
C3 C 0.2690(4) -0.1549(5) 0.33907(18) 0.0529(11) Uani 1 1 d . . . . .
H3 H 0.1901 -0.1642 0.3357 0.063 Uiso 1 1 calc R U . . .
C4 C 0.3235(3) -0.0612(4) 0.30484(16) 0.0387(9) Uani 1 1 d . . . . .
C5 C 0.2656(3) 0.0260(4) 0.26297(15) 0.0383(9) Uani 1 1 d . . . . .
C6 C 0.1402(3) 0.0258(5) 0.25562(18) 0.0497(11) Uani 1 1 d . . . . .
H6A H 0.1121 0.1170 0.2575 0.074 Uiso 1 1 calc R U . . .
H6B H 0.1057 -0.0269 0.2857 0.074 Uiso 1 1 calc R U . . .
H6C H 0.1211 -0.0128 0.2189 0.074 Uiso 1 1 calc R U . . .
C7 C 0.3822(3) 0.2456(4) 0.16586(16) 0.0393(9) Uani 1 1 d . . . . .
C8 C 0.3525(3) 0.3256(4) 0.11449(15) 0.0396(9) Uani 1 1 d . . . . .
C9 C 0.2547(3) 0.2971(4) 0.08416(16) 0.0433(10) Uani 1 1 d . . . . .
H9 H 0.2067 0.2282 0.0969 0.052 Uiso 1 1 calc R U . . .
C10 C 0.2259(4) 0.3687(4) 0.03504(17) 0.0486(11) Uani 1 1 d . . . . .
C11 C 0.2960(4) 0.4720(5) 0.01621(19) 0.0541(12) Uani 1 1 d . . . . .
H11 H 0.2772 0.5218 -0.0164 0.065 Uiso 1 1 calc R U . . .
C12 C 0.3942(4) 0.4999(5) 0.04672(18) 0.0538(11) Uani 1 1 d . . . . .
H12 H 0.4421 0.5690 0.0341 0.065 Uiso 1 1 calc R U . . .
C13 C 0.4234(4) 0.4292(4) 0.09489(18) 0.0490(11) Uani 1 1 d . . . . .
H13 H 0.4904 0.4500 0.1146 0.059 Uiso 1 1 calc R U . . .
C14 C 0.0965(4) 0.3910(6) -0.04418(19) 0.0753(16) Uani 1 1 d . . . . .
H14A H 0.1565 0.3755 -0.0717 0.113 Uiso 1 1 calc R U . . .
H14B H 0.0865 0.4866 -0.0388 0.113 Uiso 1 1 calc R U . . .
H14C H 0.0265 0.3522 -0.0581 0.113 Uiso 1 1 calc R U . . .

loop_
_atom_site_aniso_label
_atom_site_aniso_U_11
_atom_site_aniso_U_22
_atom_site_aniso_U_33
_atom_site_aniso_U_23
_atom_site_aniso_U_13
_atom_site_aniso_U_12
Ni1 0.0244(4) 0.0401(4) 0.0511(4) 0.000 -0.0030(3) 0.000
O1 0.0291(14) 0.0504(17) 0.0535(16) 0.0028(14) -0.0051(12) -0.0042(13)
O2 0.060(2) 0.078(2) 0.065(2) 0.0234(18) -0.0233(15) -0.0113(19)
N1 0.0353(19) 0.043(2) 0.050(2) 0.0020(16) -0.0059(15) 0.0031(16)
N2 0.062(3) 0.058(3) 0.071(3) 0.019(2) -0.005(2) -0.004(2)
N3 0.0345(17) 0.0356(18) 0.0436(18) 0.0030(15) 0.0012(13) -0.0017(16)
N4 0.0301(17) 0.044(2) 0.0479(19) 0.0063(16) -0.0022(14) -0.0001(15)
C1 0.047(3) 0.053(3) 0.063(3) 0.010(2) -0.013(2) 0.005(2)
C2 0.070(3) 0.057(3) 0.069(3) 0.019(3) -0.016(3) 0.006(3)
C3 0.046(3) 0.055(3) 0.057(3) 0.008(2) -0.002(2) -0.008(2)
C4 0.034(2) 0.037(2) 0.045(2) 0.0003(18) 0.0005(17) 0.0007(17)
C5 0.030(2) 0.039(2) 0.046(2) -0.0018(18) -0.0013(16) 0.0015(18)
C6 0.029(2) 0.057(3) 0.063(3) 0.007(2) -0.0019(18) -0.003(2)
C7 0.035(2) 0.033(2) 0.049(2) -0.0062(19) 0.0004(17) 0.0009(18)
C8 0.038(2) 0.038(2) 0.043(2) -0.0003(19) 0.0005(17) 0.0003(19)
C9 0.041(2) 0.039(2) 0.049(2) 0.0069(19) 0.0018(18) -0.003(2)
C10 0.049(3) 0.047(3) 0.049(2) 0.004(2) -0.0038(19) 0.003(2)
C11 0.068(3) 0.045(3) 0.049(2) 0.009(2) 0.002(2) 0.000(2)
C12 0.064(3) 0.042(2) 0.055(3) 0.005(2) 0.007(2) -0.013(2)
C13 0.048(2) 0.047(3) 0.052(3) -0.002(2) -0.002(2) -0.009(2)
C14 0.078(4) 0.086(4) 0.062(3) 0.015(3) -0.025(3) 0.006(3)

loop_
_atom_type_symbol
_atom_type_description
_atom_type_scat_dispersion_real
_atom_type_scat_dispersion_imag
_atom_type_scat_source
C C 0.0033 0.0016 'International Tables Vol C Tables 4.2.6.8 and 6.1.1.4'
H H 0.0000 0.0000 'International Tables Vol C Tables 4.2.6.8 and 6.1.1.4'
N N 0.0061 0.0033 'International Tables Vol C Tables 4.2.6.8 and 6.1.1.4'
O O 0.0106 0.0060 'International Tables Vol C Tables 4.2.6.8 and 6.1.1.4'
Ni Ni 0.3393 1.1124 'International Tables Vol C Tables 4.2.6.8 and 6.1.1.4'

loop_
_geom_angle_atom_site_label_1
_geom_angle_atom_site_label_2
_geom_angle_atom_site_label_3
_geom_angle
_geom_angle_site_symmetry_1
_geom_angle_site_symmetry_3
N3 Ni1 N3 179.2(2) . 3_655
N3 Ni1 O1 103.24(11) . 3_655
N3 Ni1 O1 77.34(11) 3_655 3_655
N3 Ni1 O1 77.34(11) . .
N3 Ni1 O1 103.24(11) 3_655 .
O1 Ni1 O1 96.65(16) 3_655 .
N3 Ni1 N1 101.78(13) . 3_655
N3 Ni1 N1 77.62(12) 3_655 3_655
O1 Ni1 N1 154.89(11) 3_655 3_655
O1 Ni1 N1 90.84(13) . 3_655
N3 Ni1 N1 77.62(12) . .
N3 Ni1 N1 101.78(13) 3_655 .
O1 Ni1 N1 90.84(13) 3_655 .
O1 Ni1 N1 154.89(11) . .
N1 Ni1 N1 92.43(19) 3_655 .
C7 O1 Ni1 109.7(2) . .
C10 O2 C14 118.3(4) . .
C1 N1 C4 117.4(4) . .
C1 N1 Ni1 130.5(3) . .
C4 N1 Ni1 112.0(2) . .
C2 N2 C3 115.5(4) . .
C5 N3 N4 119.7(3) . .
C5 N3 Ni1 121.5(3) . .
N4 N3 Ni1 118.8(2) . .
C7 N4 N3 108.8(3) . .
N1 C1 C2 121.3(4) . .
N1 C1 H1 119.3 . .
C2 C1 H1 119.3 . .
N2 C2 C1 122.8(4) . .
N2 C2 H2 118.6 . .
C1 C2 H2 118.6 . .
N2 C3 C4 123.1(4) . .
N2 C3 H3 118.4 . .
C4 C3 H3 118.4 . .
N1 C4 C3 119.9(4) . .
N1 C4 C5 115.7(3) . .
C3 C4 C5 124.5(4) . .
N3 C5 C4 113.0(3) . .
N3 C5 C6 124.7(4) . .
C4 C5 C6 122.3(3) . .
C5 C6 H6A 109.5 . .
C5 C6 H6B 109.5 . .
H6A C6 H6B 109.5 . .
C5 C6 H6C 109.5 . .
H6A C6 H6C 109.5 . .
H6B C6 H6C 109.5 . .
O1 C7 N4 125.1(3) . .
O1 C7 C8 120.0(3) . .
N4 C7 C8 114.9(3) . .
C9 C8 C13 118.6(4) . .
C9 C8 C7 120.1(3) . .
C13 C8 C7 121.3(3) . .
C8 C9 C10 121.4(4) . .
C8 C9 H9 119.3 . .
C10 C9 H9 119.3 . .
O2 C10 C11 125.0(4) . .
O2 C10 C9 115.3(4) . .
C11 C10 C9 119.7(4) . .
C12 C11 C10 118.6(4) . .
C12 C11 H11 120.7 . .
C10 C11 H11 120.7 . .
C13 C12 C11 121.9(4) . .
C13 C12 H12 119.0 . .
C11 C12 H12 119.0 . .
C12 C13 C8 119.8(4) . .
C12 C13 H13 120.1 . .
C8 C13 H13 120.1 . .
O2 C14 H14A 109.5 . .
O2 C14 H14B 109.5 . .
H14A C14 H14B 109.5 . .
O2 C14 H14C 109.5 . .
H14A C14 H14C 109.5 . .
H14B C14 H14C 109.5 . .

loop_
_geom_bond_atom_site_label_1
_geom_bond_atom_site_label_2
_geom_bond_distance
_geom_bond_site_symmetry_2
Ni1 N3 1.956(3) .
Ni1 N3 1.956(3) 3_655
Ni1 O1 2.082(3) 3_655
Ni1 O1 2.082(3) .
Ni1 N1 2.115(3) 3_655
Ni1 N1 2.115(3) .
O1 C7 1.275(4) .
O2 C10 1.362(5) .
O2 C14 1.423(5) .
N1 C1 1.325(5) .
N1 C4 1.351(5) .
N2 C2 1.333(6) .
N2 C3 1.333(5) .
N3 C5 1.290(5) .
N3 N4 1.376(4) .
N4 C7 1.333(5) .
C1 C2 1.367(6) .
C1 H1 0.9300 .
C2 H2 0.9300 .
C3 C4 1.376(5) .
C3 H3 0.9300 .
C4 C5 1.465(5) .
C5 C6 1.475(5) .
C6 H6A 0.9600 .
C6 H6B 0.9600 .
C6 H6C 0.9600 .
C7 C8 1.473(5) .
C8 C9 1.371(5) .
C8 C13 1.393(5) .
C9 C10 1.384(5) .
C9 H9 0.9300 .
C10 C11 1.380(6) .
C11 C12 1.376(6) .
C11 H11 0.9300 .
C12 C13 1.362(6) .
C12 H12 0.9300 .
C13 H13 0.9300 .
C14 H14A 0.9600 .
C14 H14B 0.9600 .
C14 H14C 0.9600 .

loop_
_geom_torsion_atom_site_label_1
_geom_torsion_atom_site_label_2
_geom_torsion_atom_site_label_3
_geom_torsion_atom_site_label_4
_geom_torsion
_geom_torsion_site_symmetry_1
_geom_torsion_site_symmetry_2
_geom_torsion_site_symmetry_3
_geom_torsion_site_symmetry_4
C5 N3 N4 C7 -179.2(3) . . . .
Ni1 N3 N4 C7 2.0(4) . . . .
C4 N1 C1 C2 -1.1(6) . . . .
Ni1 N1 C1 C2 179.8(3) . . . .
C3 N2 C2 C1 -0.8(7) . . . .
N1 C1 C2 N2 1.7(8) . . . .
C2 N2 C3 C4 -0.6(7) . . . .
C1 N1 C4 C3 -0.3(6) . . . .
Ni1 N1 C4 C3 179.0(3) . . . .
C1 N1 C4 C5 -179.2(3) . . . .
Ni1 N1 C4 C5 0.1(4) . . . .
N2 C3 C4 N1 1.2(6) . . . .
N2 C3 C4 C5 180.0(4) . . . .
N4 N3 C5 C4 176.4(3) . . . .
Ni1 N3 C5 C4 -4.8(5) . . . .
N4 N3 C5 C6 -2.8(6) . . . .
Ni1 N3 C5 C6 176.0(3) . . . .
N1 C4 C5 N3 2.8(5) . . . .
C3 C4 C5 N3 -176.0(4) . . . .
N1 C4 C5 C6 -178.0(4) . . . .
C3 C4 C5 C6 3.1(6) . . . .
Ni1 O1 C7 N4 6.6(5) . . . .
Ni1 O1 C7 C8 -173.0(3) . . . .
N3 N4 C7 O1 -6.0(5) . . . .
N3 N4 C7 C8 173.6(3) . . . .
O1 C7 C8 C9 158.1(4) . . . .
N4 C7 C8 C9 -21.5(5) . . . .
O1 C7 C8 C13 -20.5(6) . . . .
N4 C7 C8 C13 159.9(4) . . . .
C13 C8 C9 C10 0.1(6) . . . .
C7 C8 C9 C10 -178.6(4) . . . .
C14 O2 C10 C11 6.3(7) . . . .
C14 O2 C10 C9 -174.6(4) . . . .
C8 C9 C10 O2 -179.9(4) . . . .
C8 C9 C10 C11 -0.7(6) . . . .
O2 C10 C11 C12 180.0(4) . . . .
C9 C10 C11 C12 0.9(6) . . . .
C10 C11 C12 C13 -0.5(7) . . . .
C11 C12 C13 C8 -0.2(7) . . . .
C9 C8 C13 C12 0.4(6) . . . .
C7 C8 C13 C12 179.0(4) . . . .
